data_7720841
loop_
_publ_author_name
'Murali, Mariappan'
'Kanchana Mala, Anbarasu'
'Sangeetha, Somasundaram'
'Selvakumaran, Balasubramaniam'
'Arul Prakash, Pitchan'
'Shanmugavadivel, Selvaraj'
'Ajay Kamal, Tamilarasan'
'Mohamed Jaabir, Mohamed Sultan'

_publ_section_title
;
 Interaction of copper(II) (3 + 2) N-chelating complexes with DNA and BSA:
 hydrolytic DNA cleavage and ROS-mediated apoptosis.
;
_journal_issue 14
_journal_name_full 'Dalton transactions (Cambridge, England : 2003)'
_journal_page_first 5466
_journal_page_last 5484
_journal_paper_doi 10.1039/d5dt02476e
_journal_volume 55
_journal_year 2026
_chemical_formula_sum 'C26 H23 Cl2 Cu N5 O8'
_chemical_formula_weight 667.93
_space_group_crystal_system monoclinic
_space_group_IT_number 14
_space_group_name_Hall '-P 2ybc'
_space_group_name_H-M_alt 'P 1 21/c 1'
_atom_sites_solution_hydrogens geom
_audit_creation_method SHELXL-2012
_audit_update_record
;
2022-01-19 deposited with the CCDC.	2026-03-19 downloaded from the CCDC.
;
_cell_angle_alpha 90
_cell_angle_beta 108.735(2)
_cell_angle_gamma 90
_cell_formula_units_Z 4
_cell_length_a 16.2038(10)
_cell_length_b 11.7856(8)
_cell_length_c 15.4244(10)
_cell_measurement_reflns_used 5632
_cell_measurement_temperature 296(2)
_cell_measurement_theta_max 25.2
_cell_measurement_theta_min 2.7
_cell_volume 2789.5(3)
_computing_cell_refinement 'APEX2/SAINT (Bruker, 2004)'
_computing_data_collection 'APEX2 (Bruker, 2004)'
_computing_data_reduction 'SAINT/XPREP (Bruker, 2004)'
_computing_molecular_graphics 'ORTEP3 (Farrugia, 1997) and Mercury (Bruno et al., 2002)'
_computing_publication_material 'SHELXL-2014 (Sheldrick, 2014)'
_computing_structure_refinement 'SHELXL-2014 (Sheldrick, 2014)'
_computing_structure_solution 'SIR92 (Altornare et al., 1993)'
_diffrn_ambient_temperature 296(2)
_diffrn_measured_fraction_theta_full 0.995
_diffrn_measured_fraction_theta_max 0.995
_diffrn_measurement_device_type 'Bruker axs kappa apex2 CCD Diffractometer'
_diffrn_measurement_method '\w and \f scan'
_diffrn_radiation_type MoK\a
_diffrn_radiation_wavelength 0.71073
_diffrn_reflns_av_R_equivalents 0.0300
_diffrn_reflns_av_unetI/netI 0.0286
_diffrn_reflns_Laue_measured_fraction_full 0.995
_diffrn_reflns_Laue_measured_fraction_max 0.995
_diffrn_reflns_limit_h_max 19
_diffrn_reflns_limit_h_min -19
_diffrn_reflns_limit_k_max 14
_diffrn_reflns_limit_k_min -13
_diffrn_reflns_limit_l_max 16
_diffrn_reflns_limit_l_min -18
_diffrn_reflns_number 19061
_diffrn_reflns_point_group_measured_fraction_full 0.995
_diffrn_reflns_point_group_measured_fraction_max 0.995
_diffrn_reflns_theta_full 25.000
_diffrn_reflns_theta_max 24.998
_diffrn_reflns_theta_min 2.179
_diffrn_source 'Sealed tube'
_exptl_absorpt_coefficient_mu 1.033
_exptl_absorpt_correction_T_max 0.792
_exptl_absorpt_correction_T_min 0.673
_exptl_absorpt_correction_type multi-scan
_exptl_absorpt_process_details 'SADABS (Bruker, 1999)'
_exptl_crystal_colour green
_exptl_crystal_density_diffrn 1.590
_exptl_crystal_description block
_exptl_crystal_F_000 1364
_exptl_crystal_size_max 0.350
_exptl_crystal_size_mid 0.320
_exptl_crystal_size_min 0.210
_refine_diff_density_max 0.399
_refine_diff_density_min -0.226
_refine_diff_density_rms 0.056
_refine_ls_extinction_method none
_refine_ls_goodness_of_fit_ref 1.048
_refine_ls_hydrogen_treatment constr
_refine_ls_matrix_type full
_refine_ls_number_parameters 463
_refine_ls_number_reflns 4879
_refine_ls_number_restraints 398
_refine_ls_restrained_S_all 1.076
_refine_ls_R_factor_all 0.0507
_refine_ls_R_factor_gt 0.0397
_refine_ls_shift/su_max 0.001
_refine_ls_shift/su_mean 0.000
_refine_ls_structure_factor_coef Fsqd
_refine_ls_weighting_details
;
 w=1/[\s^2^(Fo^2^)+(0.0434P)^2^+3.4215P]
 where P=(Fo^2^+2Fc^2^)/3
;
_refine_ls_weighting_scheme calc
_refine_ls_wR_factor_gt 0.0994
_refine_ls_wR_factor_ref 0.1087
_reflns_Friedel_coverage 0.000
_reflns_number_gt 4069
_reflns_number_total 4879
_reflns_threshold_expression 'I > 2\s(I)'
_cod_data_source_file d5dt02476e2.cif
_cod_data_source_block NEW
_cod_depositor_comments 'Adding full bibliography for 7720841.cif.'
_cod_original_sg_symbol_H-M 'P 21/c'
_cod_database_code 7720841
_shelx_space_group_comment
;
The symmetry employed for this shelxl refinement is uniquely defined
by the following loop, which should always be used as a source of
symmetry information in preference to the above space-group names.
They are only intended as comments.
;
_shelx_estimated_absorpt_t_min 0.714
_shelx_estimated_absorpt_t_max 0.812
_shelxl_version_number 2012-9

loop_
_space_group_symop_operation_xyz
'x, y, z'
'-x, y+1/2, -z+1/2'
'-x, -y, -z'
'x, -y-1/2, z-1/2'

loop_
_atom_site_label
_atom_site_type_symbol
_atom_site_fract_x
_atom_site_fract_y
_atom_site_fract_z
_atom_site_U_iso_or_equiv
_atom_site_adp_type
_atom_site_occupancy
_atom_site_site_symmetry_order
_atom_site_calc_flag
_atom_site_refinement_flags_posn
_atom_site_refinement_flags_adp
_atom_site_refinement_flags_occupancy
_atom_site_disorder_assembly
_atom_site_disorder_group
C1 C 0.3694(2) 0.9233(3) 0.4003(2) 0.0513(8) Uani 1 1 d . . . . .
H1 H 0.4028 0.8734 0.4444 0.062 Uiso 1 1 calc R U . . .
C2 C 0.4054(2) 0.9714(3) 0.3404(3) 0.0608(10) Uani 1 1 d . . . . .
H2 H 0.4623 0.9544 0.3436 0.073 Uiso 1 1 calc R U . . .
C3 C 0.3565(3) 1.0453(3) 0.2755(3) 0.0648(10) Uani 1 1 d . . . . .
H3 H 0.3793 1.0774 0.2331 0.078 Uiso 1 1 calc R U . . .
C4 C 0.2732(2) 1.0716(3) 0.2738(2) 0.0543(9) Uani 1 1 d . . . . .
H4 H 0.2398 1.1232 0.2313 0.065 Uiso 1 1 calc R U . . .
C5 C 0.2397(2) 1.0207(3) 0.3359(2) 0.0427(7) Uani 1 1 d . . . . .
C6 C 0.1512(2) 1.0484(3) 0.3415(2) 0.0550(9) Uani 1 1 d . . . . .
H6A H 0.1185 0.9786 0.3378 0.066 Uiso 1 1 calc R U . . .
H6B H 0.1202 1.0953 0.2896 0.066 Uiso 1 1 calc R U . . .
C7 C 0.1555(2) 1.1105(3) 0.4298(3) 0.0594(10) Uani 1 1 d . . . . .
H7A H 0.1775 1.1869 0.4287 0.071 Uiso 1 1 calc R U . . .
H7B H 0.0977 1.1157 0.4354 0.071 Uiso 1 1 calc R U . . .
C8 C 0.2626(2) 1.0973(3) 0.5763(2) 0.0486(8) Uani 1 1 d . . . . .
H8 H 0.2589 1.1754 0.5827 0.058 Uiso 1 1 calc R U . . .
C9 C 0.3268(2) 1.0302(3) 0.6472(2) 0.0505(8) Uani 1 1 d . . . . .
C10 C 0.3708(3) 1.0744(4) 0.7330(3) 0.0757(13) Uani 1 1 d . . . . .
H10 H 0.3621 1.1489 0.7478 0.091 Uiso 1 1 calc R U . . .
C11 C 0.4275(3) 1.0042(6) 0.7950(3) 0.0950(18) Uani 1 1 d . . . . .
H11 H 0.4574 1.0303 0.8537 0.114 Uiso 1 1 calc R U . . .
C12 C 0.4402(3) 0.8959(6) 0.7706(3) 0.0845(15) Uani 1 1 d . . . . .
H12 H 0.4786 0.8481 0.8126 0.101 Uiso 1 1 calc R U . . .
C13 C 0.3959(2) 0.8573(4) 0.6836(3) 0.0632(11) Uani 1 1 d . . . . .
C14 C 0.4089(3) 0.7406(4) 0.6531(4) 0.0966(17) Uani 1 1 d . . . . .
H14A H 0.3546 0.7000 0.6364 0.145 Uiso 1 1 calc R U . . .
H14B H 0.4512 0.7014 0.7021 0.145 Uiso 1 1 calc R U . . .
H14C H 0.4292 0.7450 0.6012 0.145 Uiso 1 1 calc R U . . .
C15 C 0.1268(2) 0.8773(3) 0.6182(3) 0.0540(9) Uani 1 1 d . . . . .
H15 H 0.1332 0.9556 0.6241 0.065 Uiso 1 1 calc R U . . .
C16 C 0.0816(2) 0.8204(4) 0.6685(3) 0.0666(11) Uani 1 1 d . . . . .
H16 H 0.0592 0.8606 0.7078 0.080 Uiso 1 1 calc R U . . .
C17 C 0.0705(2) 0.7068(4) 0.6598(3) 0.0662(11) Uani 1 1 d . . . . .
H17 H 0.0405 0.6687 0.6931 0.079 Uiso 1 1 calc R U . . .
C18 C 0.1042(2) 0.6469(3) 0.6009(3) 0.0550(9) Uani 1 1 d . . . . .
C19 C 0.0958(3) 0.5269(4) 0.5850(3) 0.0737(12) Uani 1 1 d . . . . .
H19 H 0.0674 0.4834 0.6170 0.088 Uiso 1 1 calc R U . . .
C20 C 0.1279(3) 0.4765(3) 0.5253(3) 0.0747(12) Uani 1 1 d . . . . .
H20 H 0.1209 0.3985 0.5166 0.090 Uiso 1 1 calc R U . . .
C21 C 0.1726(2) 0.5386(3) 0.4744(3) 0.0602(10) Uani 1 1 d . . . . .
C22 C 0.2050(3) 0.4916(4) 0.4092(3) 0.0808(13) Uani 1 1 d . . . . .
H22 H 0.1990 0.4143 0.3966 0.097 Uiso 1 1 calc R U . . .
C23 C 0.2454(4) 0.5590(4) 0.3642(4) 0.0896(15) Uani 1 1 d . . . . .
H23 H 0.2654 0.5284 0.3190 0.108 Uiso 1 1 calc R U . . .
C24 C 0.2569(3) 0.6739(3) 0.3853(3) 0.0712(11) Uani 1 1 d . . . . .
H24 H 0.2864 0.7184 0.3550 0.085 Uiso 1 1 calc R U . . .
C25 C 0.1843(2) 0.6555(3) 0.4904(2) 0.0455(7) Uani 1 1 d . . . . .
C26 C 0.14935(19) 0.7101(3) 0.5530(2) 0.0424(7) Uani 1 1 d . . . . .
N1 N 0.28741(17) 0.9455(2) 0.39772(18) 0.0428(6) Uani 1 1 d . . . . .
N2 N 0.21311(17) 1.0478(2) 0.50709(18) 0.0437(6) Uani 1 1 d . . . . .
N3 N 0.33934(17) 0.9241(3) 0.62233(19) 0.0475(7) Uani 1 1 d . . . . .
N4 N 0.16075(16) 0.8230(2) 0.56234(18) 0.0418(6) Uani 1 1 d . . . . .
N5 N 0.22722(18) 0.7222(2) 0.4472(2) 0.0478(7) Uani 1 1 d . . . . .
Cu1 Cu 0.23464(2) 0.88448(3) 0.48947(3) 0.03960(13) Uani 1 1 d . . . . .
O1 O 0.3678(4) 0.3312(6) 0.5648(4) 0.101(2) Uani 0.775(10) 1 d D U P A 1
O2 O 0.4879(4) 0.3223(7) 0.5047(5) 0.111(2) Uani 0.775(10) 1 d D U P A 1
O3 O 0.4211(4) 0.1640(5) 0.5253(6) 0.112(2) Uani 0.775(10) 1 d D U P A 1
O4 O 0.3366(6) 0.2753(10) 0.4210(6) 0.125(4) Uani 0.775(10) 1 d D U P A 1
Cl1 Cl 0.4065(2) 0.2799(3) 0.5026(2) 0.0598(8) Uani 0.775(10) 1 d D U P A 1
O1' O 0.3913(19) 0.399(2) 0.5398(18) 0.137(7) Uani 0.225(10) 1 d D U P A 2
O2' O 0.4550(16) 0.380(2) 0.4999(15) 0.098(6) Uani 0.225(10) 1 d D U P A 2
O3' O 0.4306(15) 0.2202(19) 0.5783(15) 0.120(7) Uani 0.225(10) 1 d D U P A 2
O4' O 0.359(2) 0.299(3) 0.4063(13) 0.085(6) Uani 0.225(10) 1 d D U P A 2
Cl1' Cl 0.3964(12) 0.2929(14) 0.5017(10) 0.106(6) Uani 0.225(10) 1 d D U P A 2
O5 O 0.1414(6) 0.3126(8) 0.2090(8) 0.125(4) Uani 0.506(8) 1 d D U P B 3
O6 O 0.0150(10) 0.2075(10) 0.1635(18) 0.090(4) Uani 0.506(8) 1 d D U P B 3
O7 O 0.0598(7) 0.3010(10) 0.0631(5) 0.119(3) Uani 0.506(8) 1 d D U P B 3
O8 O 0.0124(8) 0.4027(7) 0.1614(11) 0.133(4) Uani 0.506(8) 1 d D U P B 3
O5' O 0.1266(6) 0.2751(8) 0.1357(10) 0.121(4) Uani 0.494(8) 1 d D U P B 4
O6' O -0.0045(11) 0.2248(13) 0.1593(16) 0.102(5) Uani 0.494(8) 1 d D U P B 4
O7' O 0.0104(6) 0.3883(8) 0.0832(7) 0.116(4) Uani 0.494(8) 1 d D U P B 4
O8' O 0.0759(8) 0.3700(11) 0.2343(6) 0.133(4) Uani 0.494(8) 1 d D U P B 4
Cl2 Cl 0.05467(5) 0.30979(7) 0.15219(6) 0.0500(2) Uani 1 1 d D . . . .

loop_
_atom_site_aniso_label
_atom_site_aniso_U_11
_atom_site_aniso_U_22
_atom_site_aniso_U_33
_atom_site_aniso_U_23
_atom_site_aniso_U_13
_atom_site_aniso_U_12
C1 0.0491(19) 0.054(2) 0.056(2) 0.0060(16) 0.0246(17) 0.0130(15)
C2 0.056(2) 0.073(2) 0.064(2) 0.002(2) 0.0350(19) 0.0036(19)
C3 0.071(3) 0.071(3) 0.064(3) 0.009(2) 0.038(2) -0.007(2)
C4 0.065(2) 0.053(2) 0.044(2) 0.0086(16) 0.0177(17) -0.0006(17)
C5 0.0446(18) 0.0453(17) 0.0376(17) -0.0012(13) 0.0122(14) 0.0010(14)
C6 0.0460(19) 0.065(2) 0.051(2) 0.0141(17) 0.0117(16) 0.0109(16)
C7 0.059(2) 0.057(2) 0.067(3) 0.0136(18) 0.0264(19) 0.0227(17)
C8 0.064(2) 0.0392(17) 0.055(2) -0.0053(15) 0.0352(18) -0.0038(15)
C9 0.050(2) 0.066(2) 0.0402(18) 0.0005(16) 0.0218(16) -0.0169(17)
C10 0.087(3) 0.096(3) 0.051(2) -0.016(2) 0.032(2) -0.036(3)
C11 0.078(3) 0.165(6) 0.036(2) 0.000(3) 0.011(2) -0.047(4)
C12 0.053(2) 0.145(5) 0.050(3) 0.029(3) 0.009(2) -0.006(3)
C13 0.043(2) 0.098(3) 0.050(2) 0.025(2) 0.0181(17) 0.0049(19)
C14 0.087(3) 0.108(4) 0.092(4) 0.040(3) 0.025(3) 0.047(3)
C15 0.053(2) 0.060(2) 0.056(2) -0.0034(17) 0.0270(18) 0.0012(16)
C16 0.057(2) 0.094(3) 0.062(2) 0.002(2) 0.037(2) 0.000(2)
C17 0.053(2) 0.093(3) 0.058(2) 0.023(2) 0.0257(19) -0.008(2)
C18 0.0440(19) 0.062(2) 0.053(2) 0.0211(17) 0.0080(17) -0.0081(16)
C19 0.066(3) 0.066(3) 0.080(3) 0.030(2) 0.009(2) -0.016(2)
C20 0.075(3) 0.044(2) 0.089(3) 0.016(2) 0.004(3) -0.0096(19)
C21 0.058(2) 0.0416(19) 0.069(2) 0.0061(17) 0.0038(19) 0.0048(16)
C22 0.099(3) 0.043(2) 0.097(4) -0.011(2) 0.026(3) 0.011(2)
C23 0.117(4) 0.062(3) 0.102(4) -0.024(3) 0.052(3) 0.018(3)
C24 0.090(3) 0.058(2) 0.080(3) -0.007(2) 0.049(3) 0.010(2)
C25 0.0426(18) 0.0390(16) 0.0488(19) 0.0042(14) 0.0064(15) 0.0055(14)
C26 0.0336(16) 0.0465(18) 0.0424(18) 0.0095(14) 0.0056(14) 0.0016(13)
N1 0.0463(15) 0.0444(15) 0.0417(15) 0.0045(12) 0.0199(12) 0.0038(12)
N2 0.0497(16) 0.0399(14) 0.0482(16) 0.0008(12) 0.0253(13) 0.0061(12)
N3 0.0395(15) 0.0632(18) 0.0423(16) 0.0115(13) 0.0167(12) -0.0002(13)
N4 0.0422(14) 0.0420(14) 0.0462(15) 0.0007(11) 0.0215(12) 0.0021(11)
N5 0.0547(17) 0.0390(14) 0.0561(18) -0.0022(12) 0.0268(14) 0.0055(12)
Cu1 0.0451(2) 0.0378(2) 0.0423(2) 0.00143(15) 0.02288(17) 0.00471(16)
O1 0.114(4) 0.113(5) 0.090(4) -0.030(3) 0.053(3) -0.025(3)
O2 0.105(4) 0.127(5) 0.121(4) -0.015(4) 0.066(4) -0.030(4)
O3 0.110(4) 0.092(4) 0.142(6) 0.043(4) 0.050(4) 0.024(3)
O4 0.122(6) 0.118(7) 0.088(5) -0.024(4) -0.030(5) 0.012(4)
Cl1 0.0598(13) 0.0692(15) 0.0468(15) -0.0004(12) 0.0120(11) -0.0089(10)
O1' 0.126(12) 0.131(12) 0.122(11) -0.021(10) -0.005(10) 0.016(10)
O2' 0.113(11) 0.109(11) 0.072(8) -0.004(9) 0.031(9) -0.035(9)
O3' 0.131(11) 0.088(11) 0.101(11) 0.025(9) -0.018(10) -0.023(10)
O4' 0.130(13) 0.083(11) 0.040(7) 0.014(7) 0.025(8) 0.011(10)
Cl1' 0.090(8) 0.102(8) 0.093(9) 0.055(6) -0.017(6) -0.026(6)
O5 0.094(6) 0.123(7) 0.119(7) -0.016(6) -0.020(6) -0.002(5)
O6 0.101(8) 0.057(4) 0.128(8) 0.023(5) 0.057(7) 0.006(4)
O7 0.129(7) 0.175(8) 0.072(5) 0.001(5) 0.061(5) -0.035(6)
O8 0.138(7) 0.083(5) 0.212(10) 0.020(6) 0.103(7) 0.057(5)
O5' 0.092(6) 0.115(6) 0.190(10) 0.022(7) 0.092(7) 0.029(5)
O6' 0.098(8) 0.130(10) 0.094(7) -0.003(8) 0.053(7) -0.055(8)
O7' 0.105(6) 0.102(6) 0.110(7) 0.044(5) -0.008(5) 0.010(5)
O8' 0.143(8) 0.177(8) 0.087(6) -0.060(6) 0.047(5) -0.077(7)
Cl2 0.0520(5) 0.0484(4) 0.0547(5) 0.0045(4) 0.0245(4) 0.0048(4)

loop_
_atom_type_symbol
_atom_type_description
_atom_type_scat_dispersion_real
_atom_type_scat_dispersion_imag
_atom_type_scat_source
C C 0.0033 0.0016 'International Tables Vol C Tables 4.2.6.8 and 6.1.1.4'
H H 0.0000 0.0000 'International Tables Vol C Tables 4.2.6.8 and 6.1.1.4'
N N 0.0061 0.0033 'International Tables Vol C Tables 4.2.6.8 and 6.1.1.4'
O O 0.0106 0.0060 'International Tables Vol C Tables 4.2.6.8 and 6.1.1.4'
Cl Cl 0.1484 0.1585 'International Tables Vol C Tables 4.2.6.8 and 6.1.1.4'
Cu Cu 0.3201 1.2651 'International Tables Vol C Tables 4.2.6.8 and 6.1.1.4'

loop_
_geom_angle_atom_site_label_1
_geom_angle_atom_site_label_2
_geom_angle_atom_site_label_3
_geom_angle
_geom_angle_site_symmetry_1
_geom_angle_site_symmetry_3
_geom_angle_publ_flag
N1 C1 C2 122.2(3) . . ?
N1 C1 H1 118.9 . . ?
C2 C1 H1 118.9 . . ?
C1 C2 C3 119.1(3) . . ?
C1 C2 H2 120.5 . . ?
C3 C2 H2 120.5 . . ?
C2 C3 C4 119.4(3) . . ?
C2 C3 H3 120.3 . . ?
C4 C3 H3 120.3 . . ?
C3 C4 C5 119.4(3) . . ?
C3 C4 H4 120.3 . . ?
C5 C4 H4 120.3 . . ?
N1 C5 C4 120.8(3) . . ?
N1 C5 C6 116.3(3) . . ?
C4 C5 C6 122.8(3) . . ?
C5 C6 C7 112.7(3) . . ?
C5 C6 H6A 109.1 . . ?
C7 C6 H6A 109.1 . . ?
C5 C6 H6B 109.1 . . ?
C7 C6 H6B 109.1 . . ?
H6A C6 H6B 107.8 . . ?
N2 C7 C6 108.7(3) . . ?
N2 C7 H7A 110.0 . . ?
C6 C7 H7A 110.0 . . ?
N2 C7 H7B 110.0 . . ?
C6 C7 H7B 110.0 . . ?
H7A C7 H7B 108.3 . . ?
N2 C8 C9 119.2(3) . . ?
N2 C8 H8 120.4 . . ?
C9 C8 H8 120.4 . . ?
N3 C9 C10 122.9(4) . . ?
N3 C9 C8 115.0(3) . . ?
C10 C9 C8 122.0(4) . . ?
C11 C10 C9 117.6(5) . . ?
C11 C10 H10 121.2 . . ?
C9 C10 H10 121.2 . . ?
C12 C11 C10 119.9(4) . . ?
C12 C11 H11 120.1 . . ?
C10 C11 H11 120.1 . . ?
C11 C12 C13 120.0(5) . . ?
C11 C12 H12 120.0 . . ?
C13 C12 H12 120.0 . . ?
N3 C13 C12 121.1(5) . . ?
N3 C13 C14 117.0(4) . . ?
C12 C13 C14 121.9(4) . . ?
C13 C14 H14A 109.5 . . ?
C13 C14 H14B 109.5 . . ?
H14A C14 H14B 109.5 . . ?
C13 C14 H14C 109.5 . . ?
H14A C14 H14C 109.5 . . ?
H14B C14 H14C 109.5 . . ?
N4 C15 C16 122.0(3) . . ?
N4 C15 H15 119.0 . . ?
C16 C15 H15 119.0 . . ?
C17 C16 C15 119.8(4) . . ?
C17 C16 H16 120.1 . . ?
C15 C16 H16 120.1 . . ?
C16 C17 C18 119.9(3) . . ?
C16 C17 H17 120.0 . . ?
C18 C17 H17 120.0 . . ?
C17 C18 C26 116.9(3) . . ?
C17 C18 C19 125.1(4) . . ?
C26 C18 C19 117.9(4) . . ?
C20 C19 C18 121.4(4) . . ?
C20 C19 H19 119.3 . . ?
C18 C19 H19 119.3 . . ?
C19 C20 C21 122.0(4) . . ?
C19 C20 H20 119.0 . . ?
C21 C20 H20 119.0 . . ?
C22 C21 C25 117.2(4) . . ?
C22 C21 C20 124.7(4) . . ?
C25 C21 C20 118.1(4) . . ?
C23 C22 C21 119.6(4) . . ?
C23 C22 H22 120.2 . . ?
C21 C22 H22 120.2 . . ?
C22 C23 C24 120.1(4) . . ?
C22 C23 H23 119.9 . . ?
C24 C23 H23 119.9 . . ?
N5 C24 C23 122.2(4) . . ?
N5 C24 H24 118.9 . . ?
C23 C24 H24 118.9 . . ?
N5 C25 C21 123.0(3) . . ?
N5 C25 C26 116.8(3) . . ?
C21 C25 C26 120.2(3) . . ?
N4 C26 C18 123.0(3) . . ?
N4 C26 C25 116.7(3) . . ?
C18 C26 C25 120.3(3) . . ?
C1 N1 C5 119.1(3) . . ?
C1 N1 Cu1 123.4(2) . . ?
C5 N1 Cu1 117.2(2) . . ?
C8 N2 C7 121.8(3) . . ?
C8 N2 Cu1 118.3(2) . . ?
C7 N2 Cu1 118.2(2) . . ?
C13 N3 C9 118.5(3) . . ?
C13 N3 Cu1 131.7(3) . . ?
C9 N3 Cu1 108.3(2) . . ?
C15 N4 C26 118.4(3) . . ?
C15 N4 Cu1 129.2(2) . . ?
C26 N4 Cu1 112.4(2) . . ?
C24 N5 C25 117.8(3) . . ?
C24 N5 Cu1 130.0(3) . . ?
C25 N5 Cu1 112.3(2) . . ?
N2 Cu1 N1 83.26(10) . . ?
N2 Cu1 N5 165.67(12) . . ?
N1 Cu1 N5 96.15(11) . . ?
N2 Cu1 N4 96.30(10) . . ?
N1 Cu1 N4 169.43(11) . . ?
N5 Cu1 N4 81.64(11) . . ?
N2 Cu1 N3 77.82(11) . . ?
N1 Cu1 N3 101.57(10) . . ?
N5 Cu1 N3 116.18(11) . . ?
N4 Cu1 N3 88.62(10) . . ?
O4 Cl1 O2 121.3(6) . . ?
O4 Cl1 O3 102.1(7) . . ?
O2 Cl1 O3 104.9(5) . . ?
O4 Cl1 O1 102.4(7) . . ?
O2 Cl1 O1 116.3(5) . . ?
O3 Cl1 O1 108.4(4) . . ?
O2' O1' Cl1' 60.5(12) . . ?
O1' O2' Cl1' 60.4(12) . . ?
O1' Cl1' O2' 59(2) . . ?
O1' Cl1' O4' 109(2) . . ?
O2' Cl1' O4' 90.6(18) . . ?
O1' Cl1' O3' 104.5(18) . . ?
O2' Cl1' O3' 111.8(17) . . ?
O4' Cl1' O3' 146(2) . . ?
O5' Cl2 O8' 110.7(8) . . ?
O8 Cl2 O5 111.3(7) . . ?
O8 Cl2 O6 115.1(8) . . ?
O5 Cl2 O6 110.5(9) . . ?
O8 Cl2 O7 111.2(7) . . ?
O5 Cl2 O7 104.6(6) . . ?
O6 Cl2 O7 103.4(12) . . ?
O5' Cl2 O6' 117.0(9) . . ?
O8' Cl2 O6' 105.4(10) . . ?
O5' Cl2 O7' 108.6(7) . . ?
O8' Cl2 O7' 105.5(7) . . ?
O6' Cl2 O7' 109.1(9) . . ?

loop_
_geom_bond_atom_site_label_1
_geom_bond_atom_site_label_2
_geom_bond_distance
_geom_bond_site_symmetry_2
_geom_bond_publ_flag
C1 N1 1.342(4) . ?
C1 C2 1.364(5) . ?
C1 H1 0.9300 . ?
C2 C3 1.371(5) . ?
C2 H2 0.9300 . ?
C3 C4 1.376(5) . ?
C3 H3 0.9300 . ?
C4 C5 1.380(5) . ?
C4 H4 0.9300 . ?
C5 N1 1.349(4) . ?
C5 C6 1.501(4) . ?
C6 C7 1.527(5) . ?
C6 H6A 0.9700 . ?
C6 H6B 0.9700 . ?
C7 N2 1.458(4) . ?
C7 H7A 0.9700 . ?
C7 H7B 0.9700 . ?
C8 N2 1.254(4) . ?
C8 C9 1.475(5) . ?
C8 H8 0.9300 . ?
C9 N3 1.343(5) . ?
C9 C10 1.387(5) . ?
C10 C11 1.372(7) . ?
C10 H10 0.9300 . ?
C11 C12 1.365(7) . ?
C11 H11 0.9300 . ?
C12 C13 1.380(6) . ?
C12 H12 0.9300 . ?
C13 N3 1.340(4) . ?
C13 C14 1.491(7) . ?
C14 H14A 0.9600 . ?
C14 H14B 0.9600 . ?
C14 H14C 0.9600 . ?
C15 N4 1.327(4) . ?
C15 C16 1.396(5) . ?
C15 H15 0.9300 . ?
C16 C17 1.352(6) . ?
C16 H16 0.9300 . ?
C17 C18 1.393(6) . ?
C17 H17 0.9300 . ?
C18 C26 1.407(4) . ?
C18 C19 1.434(6) . ?
C19 C20 1.333(6) . ?
C19 H19 0.9300 . ?
C20 C21 1.429(6) . ?
C20 H20 0.9300 . ?
C21 C22 1.391(6) . ?
C21 C25 1.402(5) . ?
C22 C23 1.355(7) . ?
C22 H22 0.9300 . ?
C23 C24 1.391(6) . ?
C23 H23 0.9300 . ?
C24 N5 1.328(4) . ?
C24 H24 0.9300 . ?
C25 N5 1.357(4) . ?
C25 C26 1.421(4) . ?
C26 N4 1.345(4) . ?
N1 Cu1 2.007(2) . ?
N2 Cu1 1.991(3) . ?
N3 Cu1 2.250(3) . ?
N4 Cu1 2.022(2) . ?
N5 Cu1 2.012(3) . ?
O1 Cl1 1.439(6) . ?
O2 Cl1 1.401(6) . ?
O3 Cl1 1.411(5) . ?
O4 Cl1 1.397(6) . ?
O1' O2' 1.38(4) . ?
O1' Cl1' 1.400(14) . ?
O2' Cl1' 1.401(14) . ?
O3' Cl1' 1.420(13) . ?
O4' Cl1' 1.402(14) . ?
O5 Cl2 1.397(7) . ?
O6 Cl2 1.403(10) . ?
O7 Cl2 1.408(6) . ?
O8 Cl2 1.324(6) . ?
O5' Cl2 1.335(6) . ?
O6' Cl2 1.416(10) . ?
O7' Cl2 1.419(6) . ?
O8' Cl2 1.395(7) . ?

loop_
_geom_hbond_atom_site_label_D
_geom_hbond_atom_site_label_H
_geom_hbond_atom_site_label_A
_geom_hbond_distance_DH
_geom_hbond_distance_HA
_geom_hbond_distance_DA
_geom_hbond_angle_DHA
_geom_hbond_site_symmetry_A
C4 H4 O5' 0.93 2.65 3.561(11) 167.7 1_565
C6 H6A O8 0.97 2.30 3.146(8) 144.6 2
C6 H6B O6 0.97 2.51 3.47(2) 169.1 1_565
C7 H7B O7 0.97 2.45 3.124(7) 126.6 4_576
C8 H8 O1 0.93 2.62 3.275(7) 127.8 1_565
C8 H8 O5' 0.93 2.59 3.042(8) 110.2 4_576
C10 H10 O4' 0.93 2.54 3.12(2) 121.1 4_576
C12 H12 O1 0.93 2.61 3.411(7) 145.2 2_656
C12 H12 Cl1 0.93 2.97 3.834(5) 154.8 2_656
C12 H12 O1' 0.93 2.63 3.30(2) 129.4 2_656
C12 H12 O3' 0.93 2.38 3.31(2) 176.4 2_656
C14 H14C O2 0.96 2.55 3.448(8) 155.3 3_666
C15 H15 O7' 0.93 2.63 3.290(9) 128.1 4_576
C4 H4 O5' 0.93 2.65 3.561(11) 167.7 1_565
C6 H6A O8 0.97 2.30 3.146(8) 144.6 2
C6 H6B O6 0.97 2.51 3.47(2) 169.1 1_565
C7 H7B O7 0.97 2.45 3.124(7) 126.6 4_576
C8 H8 O1 0.93 2.62 3.275(7) 127.8 1_565
C8 H8 O5' 0.93 2.59 3.042(8) 110.2 4_576
C10 H10 O4' 0.93 2.54 3.12(2) 121.1 4_576
C12 H12 O1 0.93 2.61 3.411(7) 145.2 2_656
C12 H12 Cl1 0.93 2.97 3.834(5) 154.8 2_656
C12 H12 O1' 0.93 2.63 3.30(2) 129.4 2_656
C12 H12 O3' 0.93 2.38 3.31(2) 176.4 2_656
C14 H14C O2 0.96 2.55 3.448(8) 155.3 3_666
C15 H15 O7' 0.93 2.63 3.290(9) 128.1 4_576

loop_
_geom_torsion_atom_site_label_1
_geom_torsion_atom_site_label_2
_geom_torsion_atom_site_label_3
_geom_torsion_atom_site_label_4
_geom_torsion
_geom_torsion_site_symmetry_1
_geom_torsion_site_symmetry_2
_geom_torsion_site_symmetry_3
_geom_torsion_site_symmetry_4
_geom_torsion_publ_flag
N1 C1 C2 C3 0.2(6) . . . . ?
C1 C2 C3 C4 1.8(6) . . . . ?
C2 C3 C4 C5 -1.8(6) . . . . ?
C3 C4 C5 N1 -0.2(5) . . . . ?
C3 C4 C5 C6 177.2(4) . . . . ?
N1 C5 C6 C7 65.9(4) . . . . ?
C4 C5 C6 C7 -111.6(4) . . . . ?
C5 C6 C7 N2 -50.2(4) . . . . ?
N2 C8 C9 N3 13.6(4) . . . . ?
N2 C8 C9 C10 -166.6(3) . . . . ?
N3 C9 C10 C11 -1.9(5) . . . . ?
C8 C9 C10 C11 178.3(3) . . . . ?
C9 C10 C11 C12 1.3(6) . . . . ?
C10 C11 C12 C13 0.0(7) . . . . ?
C11 C12 C13 N3 -0.8(6) . . . . ?
C11 C12 C13 C14 178.7(4) . . . . ?
N4 C15 C16 C17 -0.9(6) . . . . ?
C15 C16 C17 C18 0.0(6) . . . . ?
C16 C17 C18 C26 0.3(5) . . . . ?
C16 C17 C18 C19 -179.1(4) . . . . ?
C17 C18 C19 C20 178.0(4) . . . . ?
C26 C18 C19 C20 -1.4(6) . . . . ?
C18 C19 C20 C21 0.3(6) . . . . ?
C19 C20 C21 C22 -177.8(4) . . . . ?
C19 C20 C21 C25 1.6(6) . . . . ?
C25 C21 C22 C23 -0.3(6) . . . . ?
C20 C21 C22 C23 179.1(4) . . . . ?
C21 C22 C23 C24 2.1(8) . . . . ?
C22 C23 C24 N5 -2.0(8) . . . . ?
C22 C21 C25 N5 -1.8(5) . . . . ?
C20 C21 C25 N5 178.7(3) . . . . ?
C22 C21 C25 C26 177.1(3) . . . . ?
C20 C21 C25 C26 -2.4(5) . . . . ?
C17 C18 C26 N4 0.2(5) . . . . ?
C19 C18 C26 N4 179.7(3) . . . . ?
C17 C18 C26 C25 -178.8(3) . . . . ?
C19 C18 C26 C25 0.6(5) . . . . ?
N5 C25 C26 N4 1.2(4) . . . . ?
C21 C25 C26 N4 -177.8(3) . . . . ?
N5 C25 C26 C18 -179.7(3) . . . . ?
C21 C25 C26 C18 1.3(5) . . . . ?
C2 C1 N1 C5 -2.2(5) . . . . ?
C2 C1 N1 Cu1 -175.9(3) . . . . ?
C4 C5 N1 C1 2.1(5) . . . . ?
C6 C5 N1 C1 -175.4(3) . . . . ?
C4 C5 N1 Cu1 176.2(2) . . . . ?
C6 C5 N1 Cu1 -1.3(4) . . . . ?
C9 C8 N2 C7 -172.7(3) . . . . ?
C9 C8 N2 Cu1 -7.9(4) . . . . ?
C6 C7 N2 C8 143.4(3) . . . . ?
C6 C7 N2 Cu1 -21.5(4) . . . . ?
C12 C13 N3 C9 0.3(5) . . . . ?
C14 C13 N3 C9 -179.3(3) . . . . ?
C12 C13 N3 Cu1 -164.2(3) . . . . ?
C14 C13 N3 Cu1 16.3(5) . . . . ?
C10 C9 N3 C13 1.1(5) . . . . ?
C8 C9 N3 C13 -179.1(3) . . . . ?
C10 C9 N3 Cu1 169.0(3) . . . . ?
C8 C9 N3 Cu1 -11.3(3) . . . . ?
C16 C15 N4 C26 1.4(5) . . . . ?
C16 C15 N4 Cu1 -175.7(3) . . . . ?
C18 C26 N4 C15 -1.0(5) . . . . ?
C25 C26 N4 C15 178.0(3) . . . . ?
C18 C26 N4 Cu1 176.5(2) . . . . ?
C25 C26 N4 Cu1 -4.4(3) . . . . ?
C23 C24 N5 C25 -0.1(6) . . . . ?
C23 C24 N5 Cu1 -179.7(3) . . . . ?
C21 C25 N5 C24 2.0(5) . . . . ?
C26 C25 N5 C24 -176.9(3) . . . . ?
C21 C25 N5 Cu1 -178.3(3) . . . . ?
C26 C25 N5 Cu1 2.7(3) . . . . ?
O2' O1' Cl1' O4' -79(2) . . . . ?
O2' O1' Cl1' O3' 107(2) . . . . ?
O1' O2' Cl1' O4' 112(2) . . . . ?
O1' O2' Cl1' O3' -94(2) . . . . ?
